data_7123273
loop_
_publ_author_name
'Abudurusuli, Ailijiang'
'Wu, Kui'
'Tudi, Abudukadi'
'Yang, Zhihua'
'Pan, Shilie'

_publ_section_title
;
 ABaSbQ3 (A = Li, Na; Q = S, Se): diverse arrangement modes of isolated
 SbQ3 ligands regulating the magnitudes of birefringences
;
_journal_name_full 'Chemical Communications'
_journal_paper_doi 10.1039/C9CC00560A
_journal_year 2019
_chemical_formula_sum 'Ba Na S3 Sb'
_chemical_formula_weight 378.26
_chemical_name_systematic
; 
 ? 
;
_space_group_IT_number 14
_symmetry_cell_setting monoclinic
_symmetry_space_group_name_Hall '-P 2ybc'
_symmetry_space_group_name_H-M 'P 1 21/c 1'
_atom_sites_solution_primary direct
_atom_sites_solution_secondary difmap
_audit_creation_method SHELXL-97
_audit_update_record
;
2018-11-10 deposited with the CCDC.    2019-04-08 downloaded from the CCDC.
;
_cell_angle_alpha 90.00
_cell_angle_beta 105.578(3)
_cell_angle_gamma 90.00
_cell_formula_units_Z 4
_cell_length_a 6.0668(16)
_cell_length_b 14.232(4)
_cell_length_c 7.778(2)
_cell_measurement_reflns_used 2314
_cell_measurement_temperature 296(2)
_cell_measurement_theta_max 27.51
_cell_measurement_theta_min 2.86
_cell_volume 646.9(3)
_computing_structure_refinement 'SHELXL-97 (Sheldrick, 1997)'
_computing_structure_solution 'SHELXS-97 (Sheldrick, 1990)'
_diffrn_ambient_temperature 296(2)
_diffrn_measured_fraction_theta_full 0.997
_diffrn_measured_fraction_theta_max 0.997
_diffrn_measurement_device_type 'CCD area detector'
_diffrn_measurement_method 'phi and omega scans'
_diffrn_radiation_monochromator graphite
_diffrn_radiation_source 'fine-focus sealed tube'
_diffrn_radiation_type MoK\a
_diffrn_radiation_wavelength 0.71073
_diffrn_reflns_av_R_equivalents 0.0224
_diffrn_reflns_av_sigmaI/netI 0.0261
_diffrn_reflns_limit_h_max 7
_diffrn_reflns_limit_h_min -6
_diffrn_reflns_limit_k_max 18
_diffrn_reflns_limit_k_min -15
_diffrn_reflns_limit_l_max 10
_diffrn_reflns_limit_l_min -10
_diffrn_reflns_number 3910
_diffrn_reflns_theta_full 27.57
_diffrn_reflns_theta_max 27.57
_diffrn_reflns_theta_min 2.86
_exptl_absorpt_coefficient_mu 11.119
_exptl_absorpt_correction_T_max 1.0000
_exptl_absorpt_correction_T_min 0.7741
_exptl_absorpt_correction_type multi-scan
_exptl_crystal_colour red
_exptl_crystal_density_diffrn 3.884
_exptl_crystal_description block
_exptl_crystal_F_000 664
_exptl_crystal_size_max 0.150
_exptl_crystal_size_mid 0.112
_exptl_crystal_size_min 0.095
_refine_diff_density_max 1.091
_refine_diff_density_min -1.074
_refine_diff_density_rms 0.257
_refine_ls_extinction_coef 0.0054(3)
_refine_ls_extinction_expression Fc^*^=kFc[1+0.001xFc^2^\l^3^/sin(2\q)]^-1/4^
_refine_ls_extinction_method SHELXL
_refine_ls_goodness_of_fit_ref 1.192
_refine_ls_matrix_type full
_refine_ls_number_parameters 56
_refine_ls_number_reflns 1486
_refine_ls_number_restraints 0
_refine_ls_restrained_S_all 1.192
_refine_ls_R_factor_all 0.0226
_refine_ls_R_factor_gt 0.0200
_refine_ls_shift/su_max 0.001
_refine_ls_shift/su_mean 0.000
_refine_ls_structure_factor_coef Fsqd
_refine_ls_weighting_details 'calc w=1/[\s^2^(Fo^2^)+(0.0125P)^2^+3.4415P] where P=(Fo^2^+2Fc^2^)/3'
_refine_ls_weighting_scheme calc
_refine_ls_wR_factor_gt 0.0414
_refine_ls_wR_factor_ref 0.0539
_reflns_number_gt 1385
_reflns_number_total 1486
_reflns_threshold_expression >2sigma(I)
_cod_data_source_file c9cc00560a2.cif
_cod_data_source_block 2
_cod_depositor_comments
;
The following automatic conversions were performed:

'_symmetry_cell_setting' value 'Monoclinic' changed to 'monoclinic'
according to
/home/data/users/saulius/crontab/automatic-downloads/rss-feeds/RSC/lib/dictionaries/cif_core.dic
dictionary named 'cif_core.dic' version 2.4.2 from 2011-04-26.

Automatic conversion script
Id: cif_fix_values 4973 2017-02-22 13:04:09Z antanas 
;
_cod_original_sg_symbol_H-M P2(1)/c
_cod_database_code 7123273

loop_
_symmetry_equiv_pos_as_xyz
'x, y, z'
'-x, y+1/2, -z+1/2'
'-x, -y, -z'
'x, -y-1/2, z-1/2'

loop_
_atom_site_label
_atom_site_type_symbol
_atom_site_fract_x
_atom_site_fract_y
_atom_site_fract_z
_atom_site_U_iso_or_equiv
_atom_site_adp_type
_atom_site_occupancy
_atom_site_symmetry_multiplicity
_atom_site_calc_flag
Ba1 Ba 0.16933(5) 0.58154(2) 0.77457(4) 0.01344(11) Uani 1 1 d
Sb1 Sb 0.37431(6) 0.59759(2) 0.33555(4) 0.01328(11) Uani 1 1 d
S1 S 0.2140(2) 0.38137(9) 0.60912(17) 0.0159(3) Uani 1 1 d
S2 S 0.2597(2) 0.71714(9) 1.11005(18) 0.0177(3) Uani 1 1 d
S3 S 0.3047(2) 0.45920(9) 1.14356(17) 0.0151(3) Uani 1 1 d
Na1 Na 0.2513(4) 0.28975(17) 0.9305(3) 0.0281(6) Uani 1 1 d

loop_
_atom_site_aniso_label
_atom_site_aniso_U_11
_atom_site_aniso_U_22
_atom_site_aniso_U_33
_atom_site_aniso_U_23
_atom_site_aniso_U_13
_atom_site_aniso_U_12
Ba1 0.01224(17) 0.01279(17) 0.01523(17) -0.00024(11) 0.00361(12) 0.00000(11)
Sb1 0.01374(19) 0.01249(19) 0.01401(18) -0.00009(12) 0.00440(13) -0.00037(12)
S1 0.0137(6) 0.0156(6) 0.0171(6) -0.0017(5) 0.0017(5) -0.0009(5)
S2 0.0234(7) 0.0122(6) 0.0171(6) 0.0004(5) 0.0045(5) 0.0028(5)
S3 0.0131(6) 0.0139(6) 0.0185(6) -0.0029(5) 0.0045(5) -0.0010(5)
Na1 0.0345(14) 0.0207(12) 0.0291(13) 0.0050(9) 0.0088(11) -0.0025(10)

loop_
_atom_type_symbol
_atom_type_description
_atom_type_scat_dispersion_real
_atom_type_scat_dispersion_imag
_atom_type_scat_source
Na Na 0.0362 0.0249 'International Tables Vol C Tables 4.2.6.8 and 6.1.1.4'
S S 0.1246 0.1234 'International Tables Vol C Tables 4.2.6.8 and 6.1.1.4'
Sb Sb -0.5866 1.5461 'International Tables Vol C Tables 4.2.6.8 and 6.1.1.4'
Ba Ba -0.3244 2.2819 'International Tables Vol C Tables 4.2.6.8 and 6.1.1.4'

loop_
_geom_angle_atom_site_label_1
_geom_angle_atom_site_label_2
_geom_angle_atom_site_label_3
_geom_angle
_geom_angle_site_symmetry_1
_geom_angle_site_symmetry_3
S3 Ba1 S3 148.90(5) 3_667 3_567
S3 Ba1 S1 73.91(3) 3_667 .
S3 Ba1 S1 95.65(4) 3_567 .
S3 Ba1 S2 90.22(4) 3_667 .
S3 Ba1 S2 84.93(4) 3_567 .
S1 Ba1 S2 150.06(4) . .
S3 Ba1 S2 88.44(4) 3_667 4_575
S3 Ba1 S2 120.04(4) 3_567 4_575
S1 Ba1 S2 126.31(4) . 4_575
S2 Ba1 S2 77.11(2) . 4_575
S3 Ba1 S3 73.81(4) 3_667 .
S3 Ba1 S3 75.70(4) 3_567 .
S1 Ba1 S3 81.31(4) . .
S2 Ba1 S3 69.79(4) . .
S2 Ba1 S3 141.99(3) 4_575 .
S3 Ba1 S1 130.20(4) 3_667 3_566
S3 Ba1 S1 75.70(4) 3_567 3_566
S1 Ba1 S1 83.84(4) . 3_566
S2 Ba1 S1 124.84(4) . 3_566
S2 Ba1 S1 69.78(3) 4_575 3_566
S3 Ba1 S1 146.13(4) . 3_566
S3 Ba1 Sb1 69.27(3) 3_667 .
S3 Ba1 Sb1 134.48(3) 3_567 .
S1 Ba1 Sb1 67.60(3) . .
S2 Ba1 Sb1 130.70(3) . .
S2 Ba1 Sb1 58.74(3) 4_575 .
S3 Ba1 Sb1 136.75(3) . .
S1 Ba1 Sb1 61.08(3) 3_566 .
S3 Ba1 Na1 137.01(5) 3_667 2_556
S3 Ba1 Na1 72.27(5) 3_567 2_556
S1 Ba1 Na1 128.77(4) . 2_556
S2 Ba1 Na1 79.99(4) . 2_556
S2 Ba1 Na1 48.59(5) 4_575 2_556
S3 Ba1 Na1 137.39(4) . 2_556
S1 Ba1 Na1 45.03(4) 3_566 2_556
Sb1 Ba1 Na1 85.80(4) . 2_556
S3 Ba1 Sb1 37.32(2) 3_667 3_666
S3 Ba1 Sb1 129.95(3) 3_567 3_666
S1 Ba1 Sb1 37.29(3) . 3_666
S2 Ba1 Sb1 125.73(3) . 3_666
S2 Ba1 Sb1 106.08(3) 4_575 3_666
S3 Ba1 Sb1 79.88(3) . 3_666
S1 Ba1 Sb1 105.51(3) 3_566 3_666
Sb1 Ba1 Sb1 57.102(12) . 3_666
Na1 Ba1 Sb1 142.70(4) 2_556 3_666
S3 Ba1 Sb1 130.49(3) 3_667 3_566
S3 Ba1 Sb1 36.74(3) 3_567 3_566
S1 Ba1 Sb1 60.29(3) . 3_566
S2 Ba1 Sb1 120.33(3) . 3_566
S2 Ba1 Sb1 133.07(3) 4_575 3_566
S3 Ba1 Sb1 81.34(3) . 3_566
S1 Ba1 Sb1 64.87(3) 3_566 3_566
Sb1 Ba1 Sb1 106.265(14) . 3_566
Na1 Ba1 Sb1 89.19(4) 2_556 3_566
Sb1 Ba1 Sb1 97.08(2) 3_666 3_566
S3 Ba1 Na1 44.98(4) 3_667 3_667
S3 Ba1 Na1 131.46(4) 3_567 3_667
S1 Ba1 Na1 118.53(5) . 3_667
S2 Ba1 Na1 48.07(4) . 3_667
S2 Ba1 Na1 67.29(4) 4_575 3_667
S3 Ba1 Na1 76.70(4) . 3_667
S1 Ba1 Na1 136.81(4) 3_566 3_667
Sb1 Ba1 Na1 92.09(4) . 3_667
Na1 Ba1 Na1 104.80(2) 2_556 3_667
Sb1 Ba1 Na1 82.30(4) 3_666 3_667
Sb1 Ba1 Na1 157.81(3) 3_566 3_667
S2 Sb1 S1 97.10(5) 1_554 3_666
S2 Sb1 S3 98.97(5) 1_554 1_554
S1 Sb1 S3 102.02(4) 3_666 1_554
S2 Sb1 Na1 81.68(5) 1_554 2_656
S1 Sb1 Na1 50.09(5) 3_666 2_656
S3 Sb1 Na1 151.55(5) 1_554 2_656
S2 Sb1 Ba1 125.12(4) 1_554 .
S1 Sb1 Ba1 113.64(3) 3_666 .
S3 Sb1 Ba1 116.13(3) 1_554 .
Na1 Sb1 Ba1 84.93(4) 2_656 .
S2 Sb1 Ba1 111.92(4) 1_554 3_666
S1 Sb1 Ba1 51.96(3) 3_666 3_666
S3 Sb1 Ba1 51.22(3) 1_554 3_666
Na1 Sb1 Ba1 101.90(4) 2_656 3_666
Ba1 Sb1 Ba1 122.898(12) . 3_666
S2 Sb1 Ba1 103.29(4) 1_554 3_566
S1 Sb1 Ba1 147.97(3) 3_666 3_566
S3 Sb1 Ba1 50.84(3) 1_554 3_566
Na1 Sb1 Ba1 156.94(4) 2_656 3_566
Ba1 Sb1 Ba1 73.735(13) . 3_566
Ba1 Sb1 Ba1 97.08(2) 3_666 3_566
Sb1 S1 Na1 93.83(7) 3_666 .
Sb1 S1 Na1 88.80(7) 3_666 4_565
Na1 S1 Na1 92.28(5) . 4_565
Sb1 S1 Ba1 90.76(4) 3_666 .
Na1 S1 Ba1 92.97(7) . .
Na1 S1 Ba1 174.75(7) 4_565 .
Sb1 S1 Ba1 125.50(5) 3_666 3_566
Na1 S1 Ba1 139.30(7) . 3_566
Na1 S1 Ba1 79.87(6) 4_565 3_566
Ba1 S1 Ba1 96.16(4) . 3_566
Sb1 S2 Na1 98.04(6) 1_556 3_567
Sb1 S2 Na1 87.38(6) 1_556 3_667
Na1 S2 Na1 167.99(11) 3_567 3_667
Sb1 S2 Ba1 96.98(5) 1_556 .
Na1 S2 Ba1 87.06(6) 3_567 .
Na1 S2 Ba1 81.63(6) 3_667 .
Sb1 S2 Ba1 112.52(5) 1_556 4_576
Na1 S2 Ba1 78.06(6) 3_567 4_576
Na1 S2 Ba1 109.84(6) 3_667 4_576
Ba1 S2 Ba1 148.38(5) . 4_576
Sb1 S3 Na1 176.08(8) 1_556 .
Sb1 S3 Ba1 91.46(4) 1_556 3_667
Na1 S3 Ba1 85.04(6) . 3_667
Sb1 S3 Ba1 92.42(4) 1_556 3_567
Na1 S3 Ba1 89.69(6) . 3_567
Ba1 S3 Ba1 148.90(5) 3_667 3_567
Sb1 S3 Ba1 93.95(5) 1_556 .
Na1 S3 Ba1 88.74(6) . .
Ba1 S3 Ba1 106.19(4) 3_667 .
Ba1 S3 Ba1 104.30(4) 3_567 .
S1 Na1 S1 147.69(10) . 4_566
S1 Na1 S3 95.38(8) . .
S1 Na1 S3 116.43(9) 4_566 .
S1 Na1 S2 95.03(8) . 3_567
S1 Na1 S2 79.03(7) 4_566 3_567
S3 Na1 S2 92.32(8) . 3_567
S1 Na1 S2 76.69(7) . 3_667
S1 Na1 S2 103.24(8) 4_566 3_667
S3 Na1 S2 97.06(8) . 3_667
S2 Na1 S2 167.99(10) 3_567 3_667
S1 Na1 Sb1 132.88(9) . 2_646
S1 Na1 Sb1 41.10(4) 4_566 2_646
S3 Na1 Sb1 111.97(8) . 2_646
S2 Na1 Sb1 120.13(7) 3_567 2_646
S2 Na1 Sb1 62.92(5) 3_667 2_646
S1 Na1 Ba1 95.80(7) . 2_546
S1 Na1 Ba1 55.11(5) 4_566 2_546
S3 Na1 Ba1 144.66(9) . 2_546
S2 Na1 Ba1 53.35(5) 3_567 2_546
S2 Na1 Ba1 118.13(8) 3_667 2_546
Sb1 Na1 Ba1 83.63(5) 2_646 2_546
S1 Na1 Na1 44.54(4) . 4_565
S1 Na1 Na1 104.51(11) 4_566 4_565
S3 Na1 Na1 138.91(10) . 4_565
S2 Na1 Na1 98.91(6) 3_567 4_565
S2 Na1 Na1 69.09(5) 3_667 4_565
Sb1 Na1 Na1 96.16(8) 2_646 4_565
Ba1 Na1 Na1 64.53(6) 2_546 4_565
S1 Na1 Na1 167.27(11) . 4_566
S1 Na1 Na1 43.18(6) 4_566 4_566
S3 Na1 Na1 73.25(7) . 4_566
S2 Na1 Na1 80.04(5) 3_567 4_566
S2 Na1 Na1 109.82(5) 3_667 4_566
Sb1 Na1 Na1 58.69(6) 2_646 4_566
Ba1 Na1 Na1 90.66(7) 2_546 4_566
Na1 Na1 Na1 147.56(13) 4_565 4_566
S1 Na1 Ba1 98.35(7) . 3_667
S1 Na1 Ba1 106.23(7) 4_566 3_667
S3 Na1 Ba1 49.98(5) . 3_667
S2 Na1 Ba1 140.84(8) 3_567 3_667
S2 Na1 Ba1 50.30(5) 3_667 3_667
Sb1 Na1 Ba1 74.53(5) 2_646 3_667
Ba1 Na1 Ba1 158.15(7) 2_546 3_667
Na1 Na1 Ba1 116.31(4) 4_565 3_667
Na1 Na1 Ba1 78.91(4) 4_566 3_667
S1 Na1 Ba1 111.47(8) . 3_567
S1 Na1 Ba1 88.13(7) 4_566 3_567
S3 Na1 Ba1 47.69(5) . 3_567
S2 Na1 Ba1 47.83(4) 3_567 3_567
S2 Na1 Ba1 143.31(8) 3_667 3_567
Sb1 Na1 Ba1 115.35(6) 2_646 3_567
Ba1 Na1 Ba1 97.12(6) 2_546 3_567
Na1 Na1 Ba1 142.08(4) 4_565 3_567
Na1 Na1 Ba1 56.67(4) 4_566 3_567
Ba1 Na1 Ba1 93.10(5) 3_667 3_567

loop_
_geom_bond_atom_site_label_1
_geom_bond_atom_site_label_2
_geom_bond_distance
_geom_bond_site_symmetry_2
Ba1 S3 3.1359(16) 3_667
Ba1 S3 3.1614(15) 3_567
Ba1 S1 3.1673(15) .
Ba1 S2 3.1726(15) .
Ba1 S2 3.2441(15) 4_575
Ba1 S3 3.2674(15) .
Ba1 S1 3.2962(15) 3_566
Ba1 Sb1 3.9420(10) .
Ba1 Na1 3.956(3) 2_556
Ba1 Sb1 4.0214(8) 3_666
Ba1 Sb1 4.0735(9) 3_566
Ba1 Na1 4.079(3) 3_667
Sb1 S2 2.4083(14) 1_554
Sb1 S1 2.4366(15) 3_666
Sb1 S3 2.4390(14) 1_554
Sb1 Na1 3.705(3) 2_656
Sb1 Ba1 4.0214(8) 3_666
Sb1 Ba1 4.0735(9) 3_566
S1 Sb1 2.4366(15) 3_666
S1 Na1 2.774(3) .
S1 Na1 2.843(3) 4_565
S1 Ba1 3.2962(15) 3_566
S2 Sb1 2.4083(14) 1_556
S2 Na1 3.032(3) 3_567
S2 Na1 3.068(3) 3_667
S2 Ba1 3.2441(15) 4_576
S3 Sb1 2.4390(14) 1_556
S3 Na1 2.895(3) .
S3 Ba1 3.1359(15) 3_667
S3 Ba1 3.1614(15) 3_567
Na1 S1 2.843(3) 4_566
Na1 S2 3.032(3) 3_567
Na1 S2 3.068(3) 3_667
Na1 Sb1 3.705(3) 2_646
Na1 Ba1 3.956(3) 2_546
Na1 Na1 4.0502(17) 4_565
Na1 Na1 4.0502(17) 4_566
Na1 Ba1 4.079(3) 3_667
Na1 Ba1 4.275(3) 3_567
